data_1538612
loop_
_publ_author_name
'Kallel, A.'
'Boller, H.'

_publ_section_title
;
 A single-crystal structure refinement of V3 Se4
;
_journal_name_full 'Journal of the Less-Common Metals'
_journal_page_first 213
_journal_page_last 217
_journal_volume 102
_journal_year 1984
_chemical_formula_sum 'Se4 V3'
_chemical_name_systematic 'V3 Se4'
_space_group_IT_number 12
_symmetry_space_group_name_Hall '-C 2y'
_symmetry_space_group_name_H-M 'C 1 2/m 1'
_cell_angle_alpha 90
_cell_angle_beta 116.19
_cell_angle_gamma 90
_cell_formula_units_Z 2
_cell_length_a 13.247
_cell_length_b 3.463
_cell_length_c 6.204
_cell_volume 255.386
_citation_journal_id_ASTM JCOMAH
_cod_data_source_file Kallel_JCOMAH_1984_1962.cif
_cod_data_source_block Se4V3
_cod_original_cell_volume 255.3857
_cod_database_code 1538612

loop_
_symmetry_equiv_pos_as_xyz
x,y,z
-x,y,-z
-x,-y,-z
x,-y,z
x+1/2,y+1/2,z
-x+1/2,y+1/2,-z
-x+1/2,-y+1/2,-z
x+1/2,-y+1/2,z

loop_
_atom_site_label
_atom_site_type_symbol
_atom_site_fract_x
_atom_site_fract_y
_atom_site_fract_z
_atom_site_occupancy
_atom_site_U_iso_or_equiv
Se2 Se 0.6386 0 0.9751 1 0.0
V1 V 0 0 0 1 0.0
V2 V 0.2558 0 0.307 1 0.0
Se1 Se 0.109 0 0.4503 1 0.0
